data_7014058
loop_
_publ_author_name
'Vennat, Maxence'
'Bregeault, Jean-Marie'
'Herson, Patrick'

_publ_section_title
;
 Mixed crystals containing the dioxo complex [[Ph3SiO]2VO2]- and novel
 pentacoordinated oxoperoxo complex [[Ph3SiO]2VO(O2)]-: X-ray crystal
 structure and assessment as oxidation catalysts.
;
_journal_issue 6
_journal_name_full 'Dalton transactions (Cambridge, England : 2003)'
_journal_page_first 908
_journal_page_last 913
_journal_paper_doi 10.1039/b400657g
_journal_year 2004
_chemical_compound_source
;
?
;
_chemical_formula_moiety ' (C36 H30 O4.43 Si2 V1)-, (C24 H30 P1)+ '
_chemical_formula_sum 'C60 H50 O4.43 P Si2 V'
_chemical_formula_weight 980.02
_chemical_name_systematic
;
?
;
_space_group_IT_number 14
_symmetry_cell_setting monoclinic
_symmetry_space_group_name_Hall '-P 2yn'
_symmetry_space_group_name_H-M 'P 1 21/n 1'
_atom_sites_solution_hydrogens geom
_atom_sites_solution_primary direct
_audit_creation_date 03-14-10
_audit_creation_method CRYSTALS_ver_12-03-99
_cell_angle_alpha 90
_cell_angle_beta 119.00(2)
_cell_angle_gamma 90
_cell_formula_units_Z 4
_cell_length_a 22.362(8)
_cell_length_b 11.270(6)
_cell_length_c 23.069(6)
_cell_measurement_reflns_used 25
_cell_measurement_temperature 295
_cell_measurement_theta_max 13.2
_cell_measurement_theta_min 13
_cell_volume 5085(4)
_computing_cell_refinement
;
Cad4 Express, (Enraf-Nonius, 1989)
;
_computing_data_collection
;
Cad4 Express, (Enraf-Nonius, 1989)
;
_computing_data_reduction
;
RC93 (Watkin, Prout & Lilley, 1994)
;
_computing_molecular_graphics
;
CAMERON (Watkin et al 1996)
;
_computing_publication_material
;
CRYSTALS (Watkin et al 2001)
;
_computing_structure_refinement
;
CRYSTALS (Watkin et al 2001)
;
_computing_structure_solution
;
SHELXS 86 (Sheldrick, 1986)
;
_diffrn_ambient_pressure 1
_diffrn_ambient_temperature 295
_diffrn_measured_fraction_theta_full 1.000
_diffrn_measured_fraction_theta_max 1.000
_diffrn_measurement_device_type
;
Enraf-Nonius CAD4
;
_diffrn_measurement_method \w/2\q
_diffrn_radiation_monochromator graphite
_diffrn_radiation_type 'Mo K\a'
_diffrn_radiation_wavelength 0.71069
_diffrn_reflns_av_R_equivalents 0.06
_diffrn_reflns_limit_h_max 0
_diffrn_reflns_limit_h_min -26
_diffrn_reflns_limit_k_max 0
_diffrn_reflns_limit_k_min -13
_diffrn_reflns_limit_l_max 27
_diffrn_reflns_limit_l_min -23
_diffrn_reflns_number 9714
_diffrn_reflns_theta_full 24.972
_diffrn_reflns_theta_max 24.972
_diffrn_reflns_theta_min 1.041
_diffrn_standards_decay_% 6.46
_diffrn_standards_interval_time 3600
_diffrn_standards_number 2
_exptl_absorpt_coefficient_mu 0.322
_exptl_absorpt_correction_T_max 1.00
_exptl_absorpt_correction_T_min 0.76
_exptl_absorpt_correction_type psi-scan
_exptl_absorpt_process_details
;
Azimutal absorption correction (North et al, 1968)
;
_exptl_crystal_colour ' dark violet '
_exptl_crystal_density_diffrn 1.280
_exptl_crystal_description ' stick '
_exptl_crystal_F_000 2045.732
_exptl_crystal_size_max 0.35
_exptl_crystal_size_mid 0.15
_exptl_crystal_size_min 0.10
_refine_diff_density_max 0.93
_refine_diff_density_min -0.31
_refine_ls_extinction_method None
_refine_ls_goodness_of_fit_ref 1.0150
_refine_ls_hydrogen_treatment mixed
_refine_ls_matrix_type full
_refine_ls_number_parameters 632
_refine_ls_number_reflns 5459
_refine_ls_R_factor_all 0.0941
_refine_ls_R_factor_gt 0.0512
_refine_ls_shift/su_max 0.000463
_refine_ls_structure_factor_coef F
_refine_ls_weighting_details
;
Method = Prince modified Chebychev polynomial, (Watkin, 1994)
W = [weight] * [1-(deltaF/6*sigmaF)^2]^2

11.0 3.50 8.99
;
_refine_ls_weighting_scheme calc
_refine_ls_wR_factor_all 0.0657
_refine_ls_wR_factor_gt 0.0636
_refine_ls_wR_factor_ref 0.0636
_reflns_limit_h_max 23
_reflns_limit_h_min -26
_reflns_limit_k_max 13
_reflns_limit_k_min 0
_reflns_limit_l_max 27
_reflns_limit_l_min 0
_reflns_number_gt 5459
_reflns_number_total 8949
_reflns_threshold_expression I>3.00u(I)
_cod_data_source_file b400657g.txt
_cod_data_source_block CRYSTALS_cif
_cod_depositor_comments
;
The following automatic conversions were performed:
'_symmetry_cell_setting' value 'Monoclinic' changed to 'monoclinic'
according to '/home/saulius/struct/CIF-dictionaries/cif_core.dic'
dictionary named 'cif_core.dic' version 2.4.1 from 2010-06-29.

Automatic conversion script
Id: cif_fix_enum 1527 2010-12-29 10:47:43Z saulius 
;
_cod_original_sg_symbol_H-M 'P 1 21/n 1 '
_cod_original_formula_sum ' C60 H50 O4.43 P1 Si2 V1 '
_cod_database_code 7014058

loop_
_symmetry_equiv_pos_as_xyz
x,y,z
-x,-y,-z
-x+1/2,y+1/2,-z+1/2
x+1/2,-y+1/2,z+1/2

loop_
_atom_site_label
_atom_site_type_symbol
_atom_site_fract_x
_atom_site_fract_y
_atom_site_fract_z
_atom_site_U_iso_or_equiv
_atom_site_occupancy
_atom_site_adp_type
_atom_site_attached_hydrogens
V1 V 0.82910(3) 0.59172(5) 0.05771(3) 0.0365 1.0000 Uani .
Si1 Si 0.94210(5) 0.80662(9) 0.13776(5) 0.0412 1.0000 Uani .
Si2 Si 0.71010(5) 0.59331(9) 0.10192(5) 0.0413 1.0000 Uani .
P1 P 0.58884(4) 0.15751(8) -0.25441(4) 0.0389 1.0000 Uani .
O11 O 0.90456(12) 0.6829(2) 0.10534(12) 0.0499 1.0000 Uani .
O12 O 0.78438(12) 0.5962(2) 0.10630(12) 0.0483 1.0000 Uani .
C101 C 0.96806(18) 0.8049(3) 0.22857(17) 0.0465 1.0000 Uani .
C102 C 1.0183(2) 0.8797(4) 0.2739(2) 0.0638 1.0000 Uani .
C103 C 1.0347(3) 0.8796(5) 0.3404(2) 0.0803 1.0000 Uani .
C104 C 1.0029(3) 0.8025(5) 0.3617(2) 0.0810 1.0000 Uani .
C105 C 0.9536(3) 0.7256(5) 0.3185(2) 0.0773 1.0000 Uani .
C106 C 0.9362(2) 0.7288(4) 0.2517(2) 0.0581 1.0000 Uani .
C107 C 1.02111(18) 0.8207(3) 0.12898(17) 0.0463 1.0000 Uani .
C108 C 1.0711(2) 0.7342(4) 0.1553(2) 0.0615 1.0000 Uani .
C109 C 1.1281(2) 0.7393(5) 0.1470(3) 0.0819 1.0000 Uani .
C110 C 1.1363(2) 0.8300(6) 0.1124(3) 0.0850 1.0000 Uani .
C111 C 1.0886(3) 0.9181(5) 0.0872(3) 0.0819 1.0000 Uani .
C112 C 1.0310(2) 0.9135(4) 0.0958(2) 0.0629 1.0000 Uani .
C113 C 0.88680(18) 0.9386(3) 0.09626(18) 0.0457 1.0000 Uani .
C114 C 0.8371(2) 0.9366(4) 0.0306(2) 0.0610 1.0000 Uani .
C115 C 0.8006(3) 1.0374(4) -0.0008(2) 0.0770 1.0000 Uani .
C116 C 0.8136(2) 1.1431(4) 0.0324(2) 0.0633 1.0000 Uani .
C117 C 0.8614(3) 1.1471(4) 0.0967(3) 0.0750 1.0000 Uani .
C118 C 0.8972(2) 1.0455(4) 0.1290(2) 0.0723 1.0000 Uani .
C221 C 0.65810(19) 0.4686(3) 0.04652(18) 0.0485 1.0000 Uani .
C222 C 0.6886(2) 0.3612(4) 0.0483(3) 0.0714 1.0000 Uani .
C223 C 0.6511(3) 0.2662(5) 0.0096(3) 0.0877 1.0000 Uani .
C224 C 0.5825(3) 0.2792(5) -0.0325(3) 0.0841 1.0000 Uani .
C225 C 0.5522(3) 0.3840(6) -0.0359(3) 0.0965 1.0000 Uani .
C226 C 0.5892(2) 0.4785(4) 0.0031(2) 0.0732 1.0000 Uani .
C227 C 0.66406(18) 0.7380(3) 0.07138(18) 0.0479 1.0000 Uani .
C228 C 0.6711(3) 0.8092(4) 0.0267(3) 0.0769 1.0000 Uani .
C229 C 0.6362(3) 0.9154(5) 0.0051(3) 0.0952 1.0000 Uani .
C230 C 0.5948(3) 0.9530(4) 0.0286(3) 0.0782 1.0000 Uani .
C231 C 0.5870(3) 0.8869(4) 0.0735(3) 0.0794 1.0000 Uani .
C232 C 0.6215(2) 0.7796(4) 0.0947(2) 0.0662 1.0000 Uani .
C233 C 0.72200(18) 0.5662(3) 0.18709(18) 0.0473 1.0000 Uani .
C234 C 0.7670(2) 0.6349(5) 0.2398(2) 0.0676 1.0000 Uani .
C235 C 0.7759(3) 0.6194(6) 0.3035(2) 0.0902 1.0000 Uani .
C236 C 0.7384(3) 0.5371(6) 0.3147(3) 0.0868 1.0000 Uani .
C237 C 0.6919(4) 0.4706(5) 0.2632(3) 0.0913 1.0000 Uani .
C238 C 0.6842(3) 0.4840(4) 0.2005(2) 0.0718 1.0000 Uani .
C301 C 0.51122(17) 0.1687(3) -0.24988(16) 0.0426 1.0000 Uani .
C302 C 0.5006(2) 0.2666(4) -0.21938(19) 0.0561 1.0000 Uani .
C303 C 0.4396(2) 0.2768(4) -0.2182(2) 0.0690 1.0000 Uani .
C304 C 0.3901(2) 0.1903(5) -0.2469(2) 0.0686 1.0000 Uani .
C305 C 0.4004(2) 0.0935(4) -0.2774(2) 0.0635 1.0000 Uani .
C306 C 0.4608(2) 0.0835(4) -0.2787(2) 0.0563 1.0000 Uani .
C307 C 0.63618(18) 0.0287(3) -0.21020(16) 0.0426 1.0000 Uani .
C308 C 0.6124(2) -0.0504(4) -0.1818(2) 0.0678 1.0000 Uani .
C309 C 0.6523(3) -0.1478(5) -0.1470(3) 0.0860 1.0000 Uani .
C310 C 0.7142(3) -0.1650(4) -0.1424(2) 0.0727 1.0000 Uani .
C311 C 0.7386(3) -0.0863(5) -0.1702(3) 0.0863 1.0000 Uani .
C312 C 0.7010(2) 0.0113(4) -0.2034(2) 0.0710 1.0000 Uani .
C313 C 0.64050(17) 0.2858(3) -0.21658(17) 0.0420 1.0000 Uani .
C314 C 0.6812(2) 0.2900(4) -0.14778(19) 0.0598 1.0000 Uani .
C315 C 0.7169(3) 0.3917(4) -0.1183(2) 0.0723 1.0000 Uani .
C316 C 0.7130(2) 0.4880(4) -0.1559(2) 0.0685 1.0000 Uani .
C317 C 0.6729(2) 0.4848(4) -0.2234(2) 0.0665 1.0000 Uani .
C318 C 0.6367(2) 0.3837(4) -0.2544(2) 0.0548 1.0000 Uani .
C319 C 0.56880(19) 0.1498(3) -0.33957(17) 0.0465 1.0000 Uani .
C320 C 0.5075(3) 0.1759(9) -0.3882(3) 0.1391 1.0000 Uani .
C321 C 0.4937(4) 0.1766(11) -0.4541(3) 0.1577 1.0000 Uani .
C322 C 0.5402(3) 0.1486(6) -0.4707(2) 0.0899 1.0000 Uani .
C323 C 0.6005(4) 0.1198(11) -0.4225(3) 0.1647 1.0000 Uani .
C324 C 0.6143(3) 0.120(1) -0.3576(3) 0.1546 1.0000 Uani .
O1 O 0.84920(19) 0.4549(3) 0.05422(16) 0.0871 1.0000 Uani .
O2 O 0.7463(4) 0.6135(9) -0.0181(4) 0.0669 0.4291 Uani .
O3 O 0.8072(7) 0.6467(15) -0.0229(8) 0.0664 0.4291 Uani .
O4 O 0.7828(5) 0.6465(9) -0.0160(4) 0.0553 0.5709 Uani .
H1021 H 1.0432 0.9338 0.2581 0.113(3) 1.0000 Uiso .
H1031 H 1.0695 0.9371 0.3721 0.113(3) 1.0000 Uiso .
H1041 H 1.0153 0.8026 0.4102 0.113(3) 1.0000 Uiso .
H1051 H 0.9302 0.6670 0.3343 0.113(3) 1.0000 Uiso .
H1061 H 0.8992 0.6748 0.2193 0.113(3) 1.0000 Uiso .
H1081 H 1.0666 0.6683 0.1823 0.113(3) 1.0000 Uiso .
H1091 H 1.1633 0.6738 0.1652 0.113(3) 1.0000 Uiso .
H1101 H 1.1781 0.8329 0.1075 0.113(3) 1.0000 Uiso .
H1111 H 1.0945 0.9851 0.0615 0.113(3) 1.0000 Uiso .
H1121 H 0.9966 0.9789 0.0771 0.113(3) 1.0000 Uiso .
H1141 H 0.8270 0.8605 0.0050 0.113(3) 1.0000 Uiso .
H1151 H 0.7639 1.0336 -0.0484 0.113(3) 1.0000 Uiso .
H1161 H 0.7877 1.2171 0.0090 0.113(3) 1.0000 Uiso .
H1171 H 0.8703 1.2235 0.1217 0.113(3) 1.0000 Uiso .
H1181 H 0.9317 1.0501 0.1773 0.113(3) 1.0000 Uiso .
H2221 H 0.7396 0.3525 0.0786 0.113(3) 1.0000 Uiso .
H2231 H 0.6738 0.1866 0.0121 0.113(3) 1.0000 Uiso .
H2241 H 0.5545 0.2105 -0.0605 0.113(3) 1.0000 Uiso .
H2251 H 0.5020 0.3929 -0.0676 0.113(3) 1.0000 Uiso .
H2261 H 0.5655 0.5565 0.0006 0.113(3) 1.0000 Uiso .
H2281 H 0.7018 0.7830 0.0084 0.113(3) 1.0000 Uiso .
H2291 H 0.6424 0.9649 -0.0280 0.113(3) 1.0000 Uiso .
H2301 H 0.5694 1.0301 0.0125 0.113(3) 1.0000 Uiso .
H2311 H 0.5565 0.9159 0.0918 0.113(3) 1.0000 Uiso .
H2321 H 0.6155 0.7313 0.1285 0.113(3) 1.0000 Uiso .
H2341 H 0.7947 0.6983 0.2323 0.113(3) 1.0000 Uiso .
H2351 H 0.8096 0.6712 0.3413 0.113(3) 1.0000 Uiso .
H2361 H 0.7447 0.5245 0.3607 0.113(3) 1.0000 Uiso .
H2371 H 0.6627 0.4125 0.2712 0.113(3) 1.0000 Uiso .
H2381 H 0.6500 0.4326 0.1633 0.113(3) 1.0000 Uiso .
H3021 H 0.5374 0.3282 -0.1977 0.113(3) 1.0000 Uiso .
H3031 H 0.4310 0.3482 -0.1967 0.113(3) 1.0000 Uiso .
H3041 H 0.3463 0.1970 -0.2446 0.113(3) 1.0000 Uiso .
H3051 H 0.3637 0.0310 -0.2991 0.113(3) 1.0000 Uiso .
H3061 H 0.4688 0.0124 -0.3005 0.113(3) 1.0000 Uiso .
H3081 H 0.5664 -0.0380 -0.1856 0.113(3) 1.0000 Uiso .
H3091 H 0.6352 -0.2053 -0.1252 0.113(3) 1.0000 Uiso .
H3101 H 0.7426 -0.2371 -0.1186 0.113(3) 1.0000 Uiso .
H3111 H 0.7852 -0.0987 -0.1664 0.113(3) 1.0000 Uiso .
H3121 H 0.7201 0.0706 -0.2231 0.113(3) 1.0000 Uiso .
H3141 H 0.6838 0.2187 -0.1198 0.113(3) 1.0000 Uiso .
H3151 H 0.7458 0.3950 -0.0689 0.113(3) 1.0000 Uiso .
H3161 H 0.7392 0.5628 -0.1341 0.113(3) 1.0000 Uiso .
H3171 H 0.6703 0.5565 -0.2502 0.113(3) 1.0000 Uiso .
H3181 H 0.6077 0.3805 -0.3043 0.113(3) 1.0000 Uiso .
H3201 H 0.4688 0.1908 -0.3778 0.113(3) 1.0000 Uiso .
H3211 H 0.4458 0.1983 -0.4897 0.113(3) 1.0000 Uiso .
H3221 H 0.5291 0.1498 -0.5187 0.113(3) 1.0000 Uiso .
H3231 H 0.6380 0.0980 -0.4332 0.113(3) 1.0000 Uiso .
H3241 H 0.6598 0.0881 -0.3226 0.113(3) 1.0000 Uiso .

loop_
_atom_site_aniso_label
_atom_site_aniso_U_11
_atom_site_aniso_U_22
_atom_site_aniso_U_33
_atom_site_aniso_U_23
_atom_site_aniso_U_13
_atom_site_aniso_U_12
V1 0.0375(3) 0.0353(3) 0.0368(3) -0.0027(2) 0.0180(2) -0.0012(2)
Si1 0.0391(5) 0.0421(5) 0.0438(5) -0.0042(4) 0.0212(4) -0.0056(4)
Si2 0.0389(5) 0.0436(5) 0.0445(5) 0.0048(4) 0.0227(4) 0.0002(4)
P1 0.0401(5) 0.0393(5) 0.0353(4) 0.0002(4) 0.0167(4) -0.0026(4)
O11 0.0467(14) 0.0490(14) 0.0554(15) -0.0107(12) 0.0259(12) -0.0133(11)
O12 0.0431(13) 0.0562(15) 0.0503(14) 0.0022(12) 0.0263(11) -0.0017(12)
C101 0.0433(19) 0.051(2) 0.0457(19) -0.0012(16) 0.0219(16) 0.0041(16)
C102 0.063(3) 0.072(3) 0.055(2) -0.007(2) 0.028(2) -0.013(2)
C103 0.080(3) 0.094(4) 0.057(3) -0.015(3) 0.026(2) -0.008(3)
C104 0.091(4) 0.105(4) 0.047(2) 0.003(3) 0.034(3) 0.013(3)
C105 0.083(3) 0.095(4) 0.067(3) 0.010(3) 0.047(3) -0.002(3)
C106 0.062(2) 0.060(2) 0.059(2) 0.0005(19) 0.035(2) -0.001(2)
C107 0.0409(18) 0.053(2) 0.0477(19) -0.0062(16) 0.0233(16) -0.0097(16)
C108 0.054(2) 0.067(3) 0.066(3) 0.011(2) 0.031(2) 0.007(2)
C109 0.060(3) 0.097(4) 0.096(4) 0.010(3) 0.044(3) 0.012(3)
C110 0.051(3) 0.122(5) 0.095(4) 0.008(3) 0.046(3) -0.002(3)
C111 0.068(3) 0.107(4) 0.083(3) 0.017(3) 0.046(3) -0.015(3)
C112 0.052(2) 0.071(3) 0.065(3) 0.010(2) 0.028(2) -0.004(2)
C113 0.0461(19) 0.047(2) 0.0475(19) -0.0036(16) 0.0257(17) -0.0027(16)
C114 0.067(3) 0.048(2) 0.053(2) -0.0021(18) 0.017(2) -0.0020(19)
C115 0.087(3) 0.063(3) 0.055(3) 0.008(2) 0.014(2) 0.003(2)
C116 0.071(3) 0.056(2) 0.069(3) 0.006(2) 0.039(2) 0.005(2)
C117 0.086(3) 0.053(3) 0.082(3) -0.013(2) 0.038(3) 0.007(2)
C118 0.076(3) 0.060(3) 0.059(3) -0.014(2) 0.016(2) 0.007(2)
C221 0.047(2) 0.051(2) 0.050(2) 0.0033(17) 0.0256(17) -0.0019(17)
C222 0.058(3) 0.052(2) 0.099(4) -0.010(2) 0.034(3) -0.007(2)
C223 0.088(4) 0.061(3) 0.119(4) -0.016(3) 0.054(3) -0.015(3)
C224 0.093(4) 0.073(3) 0.079(3) -0.018(3) 0.036(3) -0.026(3)
C225 0.066(3) 0.096(4) 0.086(4) -0.006(3) 0.004(3) -0.014(3)
C226 0.059(3) 0.071(3) 0.067(3) -0.005(2) 0.014(2) -0.002(2)
C227 0.0436(18) 0.049(2) 0.050(2) 0.0013(16) 0.0220(16) -0.0025(16)
C228 0.095(4) 0.070(3) 0.088(3) 0.027(3) 0.062(3) 0.025(3)
C229 0.125(5) 0.073(3) 0.109(4) 0.045(3) 0.073(4) 0.032(3)
C230 0.071(3) 0.054(3) 0.101(4) 0.018(3) 0.035(3) 0.019(2)
C231 0.072(3) 0.066(3) 0.113(4) 0.011(3) 0.055(3) 0.020(2)
C232 0.063(2) 0.062(3) 0.086(3) 0.011(2) 0.045(2) 0.007(2)
C233 0.0433(18) 0.052(2) 0.051(2) 0.0094(17) 0.0260(17) 0.0069(16)
C234 0.063(3) 0.086(3) 0.064(3) -0.003(2) 0.038(2) -0.012(2)
C235 0.071(3) 0.146(5) 0.055(3) -0.010(3) 0.033(2) -0.003(3)
C236 0.102(4) 0.110(4) 0.063(3) 0.025(3) 0.051(3) 0.026(4)
C237 0.135(5) 0.078(3) 0.098(4) 0.015(3) 0.086(4) -0.003(3)
C238 0.097(3) 0.060(3) 0.074(3) 0.001(2) 0.054(3) -0.013(2)
C301 0.0414(18) 0.046(2) 0.0401(18) 0.0017(15) 0.0191(16) -0.0032(15)
C302 0.061(2) 0.058(2) 0.053(2) -0.0060(18) 0.0300(19) 0.0001(19)
C303 0.071(3) 0.080(3) 0.065(3) -0.017(2) 0.040(2) 0.003(2)
C304 0.048(2) 0.101(4) 0.062(3) 0.003(2) 0.030(2) 0.006(2)
C305 0.048(2) 0.072(3) 0.069(3) -0.010(2) 0.027(2) -0.006(2)
C306 0.051(2) 0.053(2) 0.064(2) -0.0121(19) 0.0279(19) -0.0057(18)
C307 0.0488(19) 0.0373(18) 0.0373(17) -0.0031(14) 0.0173(15) -0.0022(15)
C308 0.065(3) 0.071(3) 0.066(3) 0.023(2) 0.031(2) -0.003(2)
C309 0.103(4) 0.063(3) 0.076(3) 0.026(3) 0.030(3) -0.013(3)
C310 0.089(4) 0.045(2) 0.058(3) 0.0051(19) 0.015(2) 0.012(2)
C311 0.088(4) 0.080(3) 0.097(4) 0.025(3) 0.049(3) 0.032(3)
C312 0.071(3) 0.070(3) 0.084(3) 0.031(2) 0.046(3) 0.020(2)
C313 0.0419(18) 0.0382(17) 0.0431(18) -0.0002(14) 0.0185(15) -0.0027(15)
C314 0.066(2) 0.051(2) 0.046(2) -0.0039(18) 0.0150(19) -0.010(2)
C315 0.075(3) 0.061(3) 0.058(3) -0.011(2) 0.014(2) -0.013(2)
C316 0.063(3) 0.050(2) 0.083(3) -0.015(2) 0.028(2) -0.011(2)
C317 0.073(3) 0.047(2) 0.084(3) 0.000(2) 0.041(3) -0.010(2)
C318 0.053(2) 0.053(2) 0.057(2) 0.0072(18) 0.0253(18) -0.0033(18)
C319 0.051(2) 0.0464(19) 0.0383(18) 0.0023(15) 0.0191(17) -0.0050(17)
C320 0.073(4) 0.285(11) 0.051(3) 0.029(5) 0.024(3) 0.054(5)
C321 0.094(5) 0.307(12) 0.045(3) 0.029(5) 0.013(3) 0.052(6)
C322 0.111(4) 0.119(4) 0.043(3) 0.003(3) 0.039(3) -0.013(4)
C323 0.105(5) 0.345(14) 0.053(3) 0.018(5) 0.046(3) 0.064(7)
C324 0.081(4) 0.336(13) 0.053(3) 0.026(5) 0.038(3) 0.074(6)
O1 0.103(3) 0.0554(19) 0.076(2) -0.0046(16) 0.0222(19) 0.0292(18)
O2 0.053(5) 0.086(6) 0.052(4) -0.004(4) 0.018(4) 0.007(4)
O3 0.067(8) 0.070(5) 0.064(6) 0.004(4) 0.033(5) -0.001(6)
O4 0.057(7) 0.059(4) 0.040(3) 0.004(3) 0.017(5) -0.005(5)

loop_
_atom_type_symbol
_atom_type_scat_dispersion_real
_atom_type_scat_dispersion_imag
_atom_type_scat_Cromer_Mann_a1
_atom_type_scat_Cromer_Mann_b1
_atom_type_scat_Cromer_Mann_a2
_atom_type_scat_Cromer_Mann_b2
_atom_type_scat_Cromer_Mann_a3
_atom_type_scat_Cromer_Mann_b3
_atom_type_scat_Cromer_Mann_a4
_atom_type_scat_Cromer_Mann_b4
_atom_type_scat_Cromer_Mann_c
_atom_type_scat_source
'C   ' 0.0033 0.0016 2.3100 20.8439 1.0200 10.2075 1.5886 0.5687 0.8650 51.6512 0.2156 International_Tables_Vol_IV_Table_2.2B
'H   ' 0.0000 0.0000 0.4930 10.5109 0.3229 26.1257 0.1402 3.1424 0.0408 57.7998 0.0030 International_Tables_Vol_IV_Table_2.2B
'V   ' 0.3005 0.5294 10.2971 6.8657 7.3511 0.4385 2.0703 26.8938 2.0571 102.4780 1.2199 International_Tables_Vol_IV_Table_2.2B
'Si  ' 0.0817 0.0704 6.2915 2.4386 3.0353 32.3337 1.9891 0.6785 1.5410 81.6937 1.1407 International_Tables_Vol_IV_Table_2.2B
'P   ' 0.1023 0.0942 6.4345 1.9067 4.1791 27.1570 1.7800 0.5260 1.4908 68.1645 1.1149 International_Tables_Vol_IV_Table_2.2B
'O   ' 0.0106 0.0060 3.0485 13.2771 2.2868 5.7011 1.5463 0.3239 0.8670 32.9089 0.2508 International_Tables_Vol_IV_Table_2.2B

loop_
_geom_angle_atom_site_label_1
_geom_angle_site_symmetry_1
_geom_angle_atom_site_label_2
_geom_angle_site_symmetry_2
_geom_angle_atom_site_label_3
_geom_angle_site_symmetry_3
_geom_angle
_geom_angle_publ_flag
O11 . V1 . O12 . 103.69(11) yes
O11 . V1 . O1 . 111.68(16) yes
O12 . V1 . O1 . 107.70(17) yes
O11 . V1 . O2 . 135.0(3) yes
O12 . V1 . O2 . 89.0(3) yes
O1 . V1 . O2 . 104.7(3) yes
O11 . V1 . O3 . 98.0(5) yes
O12 . V1 . O3 . 132.3(4) yes
O1 . V1 . O3 . 102.7(5) yes
O2 . V1 . O3 . 47.6(3) yes
O11 . V1 . O4 . 110.6(4) yes
O12 . V1 . O4 . 111.7(3) yes
O1 . V1 . O4 . 111.2(4) yes
O2 . V1 . O4 . 28.3(3) yes
O3 . V1 . O4 . 20.9(4) yes
O11 . Si1 . C101 . 108.51(15) yes
O11 . Si1 . C107 . 109.15(15) yes
C101 . Si1 . C107 . 108.77(16) yes
O11 . Si1 . C113 . 112.53(15) yes
C101 . Si1 . C113 . 110.35(16) yes
C107 . Si1 . C113 . 107.46(17) yes
O12 . Si2 . C221 . 109.67(15) yes
O12 . Si2 . C227 . 111.54(15) yes
C221 . Si2 . C227 . 110.46(17) yes
O12 . Si2 . C233 . 108.58(14) yes
C221 . Si2 . C233 . 108.53(17) yes
C227 . Si2 . C233 . 107.97(17) yes
C301 . P1 . C307 . 110.18(16) yes
C301 . P1 . C313 . 109.17(16) yes
C307 . P1 . C313 . 108.21(16) yes
C301 . P1 . C319 . 109.43(17) yes
C307 . P1 . C319 . 110.40(17) yes
C313 . P1 . C319 . 109.42(17) yes
V1 . O11 . Si1 . 152.90(17) yes
V1 . O12 . Si2 . 144.34(16) yes
Si1 . C101 . C102 . 122.1(3) yes
Si1 . C101 . C106 . 119.9(3) yes
C102 . C101 . C106 . 118.0(4) yes
C101 . C102 . C103 . 120.9(4) yes
C101 . C102 . H1021 . 118.875 no
C103 . C102 . H1021 . 120.207 no
C102 . C103 . C104 . 119.6(4) yes
C102 . C103 . H1031 . 119.920 no
C104 . C103 . H1031 . 120.441 no
C103 . C104 . C105 . 121.1(4) yes
C103 . C104 . H1041 . 119.181 no
C105 . C104 . H1041 . 119.679 no
C104 . C105 . C106 . 118.8(4) yes
C104 . C105 . H1051 . 121.433 no
C106 . C105 . H1051 . 119.812 no
C101 . C106 . C105 . 121.6(4) yes
C101 . C106 . H1061 . 118.844 no
C105 . C106 . H1061 . 119.588 no
Si1 . C107 . C108 . 119.7(3) yes
Si1 . C107 . C112 . 122.5(3) yes
C108 . C107 . C112 . 117.8(3) yes
C107 . C108 . C109 . 121.0(4) yes
C107 . C108 . H1081 . 119.501 no
C109 . C108 . H1081 . 119.471 no
C108 . C109 . C110 . 120.6(5) yes
C108 . C109 . H1091 . 119.917 no
C110 . C109 . H1091 . 119.489 no
C109 . C110 . C111 . 119.7(4) yes
C109 . C110 . H1101 . 119.503 no
C111 . C110 . H1101 . 120.696 no
C110 . C111 . C112 . 119.8(4) yes
C110 . C111 . H1111 . 119.916 no
C112 . C111 . H1111 . 120.259 no
C107 . C112 . C111 . 121.0(4) yes
C107 . C112 . H1121 . 120.292 no
C111 . C112 . H1121 . 118.674 no
Si1 . C113 . C114 . 122.0(3) yes
Si1 . C113 . C118 . 121.2(3) yes
C114 . C113 . C118 . 116.7(4) yes
C113 . C114 . C115 . 121.3(4) yes
C113 . C114 . H1141 . 119.547 no
C115 . C114 . H1141 . 119.150 no
C114 . C115 . C116 . 120.7(4) yes
C114 . C115 . H1151 . 120.073 no
C116 . C115 . H1151 . 119.225 no
C115 . C116 . C117 . 119.1(4) yes
C115 . C116 . H1161 . 120.572 no
C117 . C116 . H1161 . 120.309 no
C116 . C117 . C118 . 120.5(4) yes
C116 . C117 . H1171 . 119.603 no
C118 . C117 . H1171 . 119.914 no
C113 . C118 . C117 . 121.7(4) yes
C113 . C118 . H1181 . 119.242 no
C117 . C118 . H1181 . 119.069 no
Si2 . C221 . C222 . 120.2(3) yes
Si2 . C221 . C226 . 122.8(3) yes
C222 . C221 . C226 . 117.1(4) yes
C221 . C222 . C223 . 121.5(4) yes
C221 . C222 . H2221 . 118.730 no
C223 . C222 . H2221 . 119.796 no
C222 . C223 . C224 . 119.6(5) yes
C222 . C223 . H2231 . 120.926 no
C224 . C223 . H2231 . 119.443 no
C223 . C224 . C225 . 119.7(5) yes
C223 . C224 . H2241 . 120.362 no
C225 . C224 . H2241 . 119.940 no
C224 . C225 . C226 . 120.9(5) yes
C224 . C225 . H2251 . 118.947 no
C226 . C225 . H2251 . 120.169 no
C221 . C226 . C225 . 121.2(5) yes
C221 . C226 . H2261 . 118.761 no
C225 . C226 . H2261 . 120.011 no
Si2 . C227 . C228 . 123.2(3) yes
Si2 . C227 . C232 . 120.4(3) yes
C228 . C227 . C232 . 116.4(4) yes
C227 . C228 . C229 . 121.6(5) yes
C227 . C228 . H2281 . 119.440 no
C229 . C228 . H2281 . 118.917 no
C228 . C229 . C230 . 120.3(5) yes
C228 . C229 . H2291 . 119.360 no
C230 . C229 . H2291 . 120.327 no
C229 . C230 . C231 . 120.2(4) yes
C229 . C230 . H2301 . 119.708 no
C231 . C230 . H2301 . 120.077 no
C230 . C231 . C232 . 119.6(4) yes
C230 . C231 . H2311 . 120.136 no
C232 . C231 . H2311 . 120.272 no
C227 . C232 . C231 . 121.8(4) yes
C227 . C232 . H2321 . 119.440 no
C231 . C232 . H2321 . 118.751 no
Si2 . C233 . C234 . 120.2(3) yes
Si2 . C233 . C238 . 123.4(3) yes
C234 . C233 . C238 . 116.2(4) yes
C233 . C234 . C235 . 121.9(4) yes
C233 . C234 . H2341 . 119.325 no
C235 . C234 . H2341 . 118.793 no
C234 . C235 . C236 . 120.0(5) yes
C234 . C235 . H2351 . 119.873 no
C236 . C235 . H2351 . 120.077 no
C235 . C236 . C237 . 119.4(5) yes
C235 . C236 . H2361 . 120.690 no
C237 . C236 . H2361 . 119.934 no
C236 . C237 . C238 . 120.6(5) yes
C236 . C237 . H2371 . 119.173 no
C238 . C237 . H2371 . 120.215 no
C233 . C238 . C237 . 121.8(5) yes
C233 . C238 . H2381 . 119.025 no
C237 . C238 . H2381 . 119.138 no
P1 . C301 . C302 . 119.6(3) yes
P1 . C301 . C306 . 120.7(3) yes
C302 . C301 . C306 . 119.7(3) yes
C301 . C302 . C303 . 119.3(4) yes
C301 . C302 . H3021 . 119.981 no
C303 . C302 . H3021 . 120.740 no
C302 . C303 . C304 . 120.1(4) yes
C302 . C303 . H3031 . 119.923 no
C304 . C303 . H3031 . 119.928 no
C303 . C304 . C305 . 120.7(4) yes
C303 . C304 . H3041 . 119.731 no
C305 . C304 . H3041 . 119.533 no
C304 . C305 . C306 . 119.1(4) yes
C304 . C305 . H3051 . 120.637 no
C306 . C305 . H3051 . 120.222 no
C301 . C306 . C305 . 121.1(4) yes
C301 . C306 . H3061 . 119.455 no
C305 . C306 . H3061 . 119.469 no
P1 . C307 . C308 . 122.9(3) yes
P1 . C307 . C312 . 118.2(3) yes
C308 . C307 . C312 . 118.8(4) yes
C307 . C308 . C309 . 120.1(4) yes
C307 . C308 . H3081 . 119.530 no
C309 . C308 . H3081 . 120.323 no
C308 . C309 . C310 . 120.2(4) yes
C308 . C309 . H3091 . 120.224 no
C310 . C309 . H3091 . 119.542 no
C309 . C310 . C311 . 120.2(4) yes
C309 . C310 . H3101 . 120.559 no
C311 . C310 . H3101 . 119.280 no
C310 . C311 . C312 . 120.6(5) yes
C310 . C311 . H3111 . 120.253 no
C312 . C311 . H3111 . 119.148 no
C307 . C312 . C311 . 120.0(4) yes
C307 . C312 . H3121 . 119.914 no
C311 . C312 . H3121 . 120.090 no
P1 . C313 . C314 . 119.5(3) yes
P1 . C313 . C318 . 120.6(3) yes
C314 . C313 . C318 . 119.8(3) yes
C313 . C314 . C315 . 119.6(4) yes
C313 . C314 . H3141 . 120.046 no
C315 . C314 . H3141 . 120.366 no
C314 . C315 . C316 . 120.3(4) yes
C314 . C315 . H3151 . 119.612 no
C316 . C315 . H3151 . 120.052 no
C315 . C316 . C317 . 120.4(4) yes
C315 . C316 . H3161 . 120.117 no
C317 . C316 . H3161 . 119.433 no
C316 . C317 . C318 . 120.5(4) yes
C316 . C317 . H3171 . 119.395 no
C318 . C317 . H3171 . 120.103 no
C313 . C318 . C317 . 119.4(4) yes
C313 . C318 . H3181 . 119.846 no
C317 . C318 . H3181 . 120.785 no
P1 . C319 . C320 . 121.8(4) yes
P1 . C319 . C324 . 122.5(3) yes
C320 . C319 . C324 . 115.7(4) yes
C319 . C320 . C321 . 121.2(6) yes
C319 . C320 . H3201 . 119.176 no
C321 . C320 . H3201 . 119.549 no
C320 . C321 . C322 . 122.0(6) yes
C320 . C321 . H3211 . 118.101 no
C322 . C321 . H3211 . 119.861 no
C321 . C322 . C323 . 116.7(5) yes
C321 . C322 . H3221 . 120.699 no
C323 . C322 . H3221 . 122.609 no
C322 . C323 . C324 . 121.4(6) yes
C322 . C323 . H3231 . 119.232 no
C324 . C323 . H3231 . 119.332 no
C319 . C324 . C323 . 122.9(5) yes
C319 . C324 . H3241 . 118.276 no
C323 . C324 . H3241 . 118.483 no
V1 . O2 . O3 . 64.1(8) yes
V1 . O2 . O4 . 61.6(7) yes
O3 . O2 . O4 . 12.3(12) yes
V1 . O3 . O2 . 68.3(7) yes
V1 . O3 . O4 . 65.0(20) yes
O2 . O3 . O4 . 17.0(17) yes
V1 . O4 . O2 . 90.1(8) yes
V1 . O4 . O3 . 94.1(22) yes
O2 . O4 . O3 . 150.7(28) yes

loop_
_geom_bond_atom_site_label_1
_geom_bond_site_symmetry_1
_geom_bond_atom_site_label_2
_geom_bond_site_symmetry_2
_geom_bond_distance
_geom_bond_publ_flag
V1 . O11 . 1.820(2) yes
V1 . O12 . 1.829(2) yes
V1 . O1 . 1.619(3) yes
V1 . O2 . 1.846(8) yes
V1 . O3 . 1.787(15) yes
V1 . O4 . 1.624(9) yes
Si1 . O11 . 1.612(2) yes
Si1 . C101 . 1.883(4) yes
Si1 . C107 . 1.880(4) yes
Si1 . C113 . 1.873(4) yes
Si2 . O12 . 1.615(2) yes
Si2 . C221 . 1.876(4) yes
Si2 . C227 . 1.874(4) yes
Si2 . C233 . 1.876(4) yes
P1 . C301 . 1.793(3) yes
P1 . C307 . 1.794(3) yes
P1 . C313 . 1.792(3) yes
P1 . C319 . 1.793(3) yes
C101 . C102 . 1.389(6) yes
C101 . C106 . 1.377(6) yes
C102 . C103 . 1.394(6) yes
C102 . H1021 . 1.006 no
C103 . C104 . 1.358(8) yes
C103 . H1031 . 1.004 no
C104 . C105 . 1.376(7) yes
C104 . H1041 . 1.013 no
C105 . C106 . 1.396(6) yes
C105 . H1051 . 1.013 no
C106 . H1061 . 1.007 no
C107 . C108 . 1.381(6) yes
C107 . C112 . 1.375(6) yes
C108 . C109 . 1.379(6) yes
C108 . H1081 . 1.004 no
C109 . C110 . 1.363(8) yes
C109 . H1091 . 1.009 no
C110 . C111 . 1.364(8) yes
C110 . H1101 . 0.995 no
C111 . C112 . 1.396(6) yes
C111 . H1111 . 1.008 no
C112 . H1121 . 1.000 no
C113 . C114 . 1.377(5) yes
C113 . C118 . 1.381(6) yes
C114 . C115 . 1.382(6) yes
C114 . H1141 . 1.003 no
C115 . C116 . 1.370(7) yes
C115 . H1151 . 1.004 no
C116 . C117 . 1.344(6) yes
C116 . H1161 . 1.010 no
C117 . C118 . 1.389(7) yes
C117 . H1171 . 1.000 no
C118 . H1181 . 1.003 no
C221 . C222 . 1.381(6) yes
C221 . C226 . 1.375(6) yes
C222 . C223 . 1.387(7) yes
C222 . H2221 . 1.012 no
C223 . C224 . 1.368(8) yes
C223 . H2231 . 1.018 no
C224 . C225 . 1.344(8) yes
C224 . H2241 . 1.008 no
C225 . C226 . 1.382(7) yes
C225 . H2251 . 1.004 no
C226 . H2261 . 1.014 no
C227 . C228 . 1.375(6) yes
C227 . C232 . 1.383(6) yes
C228 . C229 . 1.383(7) yes
C228 . H2281 . 1.007 no
C229 . C230 . 1.349(8) yes
C229 . H2291 . 1.007 no
C230 . C231 . 1.352(7) yes
C230 . H2301 . 1.006 no
C231 . C232 . 1.389(6) yes
C231 . H2311 . 1.014 no
C232 . H2321 . 1.012 no
C233 . C234 . 1.380(6) yes
C233 . C238 . 1.387(6) yes
C234 . C235 . 1.396(7) yes
C234 . H2341 . 1.015 no
C235 . C236 . 1.357(8) yes
C235 . H2351 . 1.015 no
C236 . C237 . 1.363(8) yes
C236 . H2361 . 1.009 no
C237 . C238 . 1.379(7) yes
C237 . H2371 . 1.002 no
C238 . H2381 . 1.010 no
C301 . C302 . 1.390(5) yes
C301 . C306 . 1.381(5) yes
C302 . C303 . 1.381(6) yes
C302 . H3021 . 1.005 no
C303 . C304 . 1.379(7) yes
C303 . H3031 . 1.010 no
C304 . C305 . 1.377(6) yes
C304 . H3041 . 1.010 no
C305 . C306 . 1.370(6) yes
C305 . H3051 . 1.011 no
C306 . H3061 . 1.008 no
C307 . C308 . 1.359(5) yes
C307 . C312 . 1.392(6) yes
C308 . C309 . 1.396(7) yes
C308 . H3081 . 0.998 no
C309 . C310 . 1.349(8) yes
C309 . H3091 . 1.002 no
C310 . C311 . 1.356(8) yes
C310 . H3101 . 1.013 no
C311 . C312 . 1.371(6) yes
C311 . H3111 . 1.012 no
C312 . H3121 . 1.012 no
C313 . C314 . 1.396(5) yes
C313 . C318 . 1.383(5) yes
C314 . C315 . 1.374(6) yes
C314 . H3141 . 1.013 no
C315 . C316 . 1.366(7) yes
C315 . H3151 . 1.002 no
C316 . C317 . 1.368(6) yes
C316 . H3161 . 1.010 no
C317 . C318 . 1.380(6) yes
C317 . H3171 . 1.002 no
C318 . H3181 . 1.011 no
C319 . C320 . 1.317(6) yes
C319 . C324 . 1.316(7) yes
C320 . C321 . 1.396(8) yes
C320 . H3201 . 1.019 no
C321 . C322 . 1.309(9) yes
C321 . H3211 . 1.015 no
C322 . C323 . 1.305(9) yes
C322 . H3221 . 1.011 no
C323 . C324 . 1.376(7) yes
C323 . H3231 . 1.013 no
C324 . H3241 . 1.009 no
O2 . O3 . 1.467(8) yes
O2 . O4 . 0.88(1) yes
O3 . O4 . 0.639(9) yes
